data_7017147
loop_
_publ_author_name
'Caballero, Ana B.'
'Maclaren, Jana K.'
'Rodr\'iguez-Di\'eguez, Antonio'
'Vidal, Isaac'
'Dobado, Jose A.'
'Salas, Juan M.'
'Janiak, Christoph'

_publ_section_title
;
 Dinuclear silver(i) complexes for the design of metal-ligand networks
 based on triazolopyrimidines.
;
_journal_issue 44
_journal_name_full 'Dalton transactions (Cambridge, England : 2003)'
_journal_page_first 11845
_journal_page_last 11855
_journal_paper_doi 10.1039/c1dt10603a
_journal_volume 40
_journal_year 2011
_chemical_formula_moiety 'C18 H20 Ag2 N12, 2(B F4)'
_chemical_formula_sum 'C18 H20 Ag2 B2 F8 N12'
_chemical_formula_weight 793.82
_chemical_name_common
;
(tetrakisacetonitrile-bis(mu-1,2,4-triazolo(1,5-
a)pyrimidine)disilver(i)) bis(tetrafluoroborate)
;
_chemical_name_systematic
;
[tetrakisacetonitrile-bis(\m-1,2,4-triazolo[1,5-a]pyrimidine)disilver(I)]
bis(tetrafluoroborate)
;
_space_group_IT_number 2
_symmetry_cell_setting triclinic
_symmetry_space_group_name_Hall '-P 1'
_symmetry_space_group_name_H-M 'P -1'
_atom_sites_solution_hydrogens geom
_atom_sites_solution_primary direct
_atom_sites_solution_secondary difmap
_audit_creation_method SHELXL-97
_cell_angle_alpha 110.016(8)
_cell_angle_beta 99.817(7)
_cell_angle_gamma 91.442(6)
_cell_formula_units_Z 1
_cell_length_a 6.2201(2)
_cell_length_b 10.6272(2)
_cell_length_c 11.5588(8)
_cell_measurement_reflns_used 61337
_cell_measurement_temperature 113(2)
_cell_measurement_theta_max 45.8
_cell_measurement_theta_min 3.4
_cell_volume 704.51(7)
_computing_cell_refinement 'Fsproc, CrystalClear (Rigaku, 2007)'
_computing_data_collection 'd*trek, CrystalClear (Rigaku, 2007)'
_computing_data_reduction 'Fsproc, CrystalClear (Rigaku, 2007)'
_computing_molecular_graphics 'DIAMOND (Crystal Impact, 2009)'
_computing_structure_refinement 'SHELXL97 (Sheldrick, 2008)'
_computing_structure_solution 'SHELXS97 (Sheldrick, 2008)'
_diffrn_ambient_temperature 113(2)
_diffrn_measured_fraction_theta_full 0.994
_diffrn_measured_fraction_theta_max 0.994
_diffrn_measurement_device_type 'Rigaku R-axis Spider Image plate detector'
_diffrn_measurement_method '\w scans'
_diffrn_radiation_monochromator graphite
_diffrn_radiation_source 'fine-focus sealed tube'
_diffrn_radiation_type MoK\a
_diffrn_radiation_wavelength 0.71073
_diffrn_reflns_av_R_equivalents 0.0330
_diffrn_reflns_av_sigmaI/netI 0.0250
_diffrn_reflns_limit_h_max 9
_diffrn_reflns_limit_h_min -9
_diffrn_reflns_limit_k_max 16
_diffrn_reflns_limit_k_min -16
_diffrn_reflns_limit_l_max 17
_diffrn_reflns_limit_l_min -17
_diffrn_reflns_number 33624
_diffrn_reflns_theta_full 33.14
_diffrn_reflns_theta_max 33.14
_diffrn_reflns_theta_min 3.26
_exptl_absorpt_coefficient_mu 1.476
_exptl_absorpt_correction_T_max 0.8725
_exptl_absorpt_correction_T_min 0.7567
_exptl_absorpt_correction_type multi-scan
_exptl_absorpt_process_details '(<i>ABSCOR</i>; Higashi, 1995)'
_exptl_crystal_colour colourless
_exptl_crystal_density_diffrn 1.871
_exptl_crystal_density_method 'not measured'
_exptl_crystal_description block
_exptl_crystal_F_000 388
_exptl_crystal_size_max 0.20
_exptl_crystal_size_mid 0.11
_exptl_crystal_size_min 0.10
_refine_diff_density_max 1.392
_refine_diff_density_min -0.972
_refine_diff_density_rms 0.116
_refine_ls_extinction_method none
_refine_ls_goodness_of_fit_ref 1.145
_refine_ls_hydrogen_treatment constr
_refine_ls_matrix_type full
_refine_ls_number_parameters 192
_refine_ls_number_reflns 5349
_refine_ls_number_restraints 0
_refine_ls_restrained_S_all 1.145
_refine_ls_R_factor_all 0.0333
_refine_ls_R_factor_gt 0.0260
_refine_ls_shift/su_max 0.001
_refine_ls_shift/su_mean 0.000
_refine_ls_structure_factor_coef Fsqd
_refine_ls_weighting_details 'calc w=1/[\s^2^(Fo^2^)+(0.0095P)^2^+0.5767P] where P=(Fo^2^+2Fc^2^)/3'
_refine_ls_weighting_scheme calc
_refine_ls_wR_factor_gt 0.0445
_refine_ls_wR_factor_ref 0.0469
_reflns_number_gt 4679
_reflns_number_total 5349
_reflns_threshold_expression >2sigma(I)
_cod_data_source_file c1dt10603a.txt
_cod_data_source_block AC15
_cod_depositor_comments
;
The following automatic conversions were performed:

'_exptl_absorpt_correction_type' value 'Multi-scan' changed to
'multi-scan' according to
/home/saulius/struct/CIF-dictionaries/cif_core.dic dictionary named
'cif_core.dic' version 2.4.1 from 2010-06-29.

Automatic conversion script
Id: cif_fix_values 1715 2011-07-08 13:25:40Z adriana 
;
_cod_original_cell_volume 704.51(6)
_cod_database_code 7017147

loop_
_symmetry_equiv_pos_as_xyz
'x, y, z'
'-x, -y, -z'

loop_
_atom_site_label
_atom_site_type_symbol
_atom_site_fract_x
_atom_site_fract_y
_atom_site_fract_z
_atom_site_U_iso_or_equiv
_atom_site_adp_type
_atom_site_occupancy
_atom_site_symmetry_multiplicity
_atom_site_calc_flag
_atom_site_refinement_flags
Ag Ag 0.830421(19) 0.387818(12) 0.405267(12) 0.01624(3) Uani 1 1 d .
N1 N 0.7546(2) 0.91121(13) 0.51574(13) 0.0186(3) Uani 1 1 d .
C2 C 0.9360(2) 0.86510(15) 0.55821(15) 0.0180(3) Uani 1 1 d .
H21 H 1.0624 0.9231 0.6071 0.022 Uiso 1 1 calc R
N3 N 0.9291(2) 0.72889(12) 0.52703(12) 0.0143(2) Uani 1 1 d .
C3A C 0.7274(2) 0.68630(14) 0.45974(13) 0.0128(2) Uani 1 1 d .
N4 N 0.6326(2) 0.55981(12) 0.40569(12) 0.0139(2) Uani 1 1 d .
C5 C 0.4266(2) 0.54631(15) 0.34491(14) 0.0159(3) Uani 1 1 d .
H51 H 0.3542 0.4583 0.3056 0.019 Uiso 1 1 calc R
C6 C 0.3103(2) 0.65561(15) 0.33570(14) 0.0163(3) Uani 1 1 d .
H61 H 0.1626 0.6408 0.2922 0.020 Uiso 1 1 calc R
C7 C 0.4116(2) 0.78317(15) 0.38988(14) 0.0162(3) Uani 1 1 d .
H71 H 0.3395 0.8592 0.3841 0.019 Uiso 1 1 calc R
N8 N 0.6207(2) 0.79507(12) 0.45228(12) 0.0140(2) Uani 1 1 d .
N11 N 0.9394(3) 0.35868(19) 0.19869(16) 0.0375(4) Uani 1 1 d .
C11 C 0.8559(3) 0.36883(19) 0.10715(17) 0.0262(3) Uani 1 1 d .
C12 C 0.7492(3) 0.3822(2) -0.00966(18) 0.0331(4) Uani 1 1 d .
H121 H 0.5915 0.3577 -0.0236 0.050 Uiso 1 1 calc R
H122 H 0.8100 0.3224 -0.0793 0.050 Uiso 1 1 calc R
H123 H 0.7742 0.4754 -0.0048 0.050 Uiso 1 1 calc R
N21 N 0.5149(2) 0.22252(15) 0.30291(15) 0.0279(3) Uani 1 1 d .
C21 C 0.4065(3) 0.14194(18) 0.22132(17) 0.0253(3) Uani 1 1 d .
C22 C 0.2670(4) 0.0393(2) 0.1154(2) 0.0446(6) Uani 1 1 d .
H221 H 0.3514 -0.0366 0.0806 0.067 Uiso 1 1 calc R
H222 H 0.2130 0.0773 0.0508 0.067 Uiso 1 1 calc R
H223 H 0.1425 0.0083 0.1435 0.067 Uiso 1 1 calc R
F1 F 0.23263(18) 0.32109(10) 0.79326(10) 0.0282(2) Uani 1 1 d .
F2 F -0.01278(18) 0.14924(11) 0.77067(12) 0.0349(3) Uani 1 1 d .
F3 F 0.3482(2) 0.11608(12) 0.78015(13) 0.0380(3) Uani 1 1 d .
F4 F 0.2283(2) 0.24631(14) 0.95427(11) 0.0395(3) Uani 1 1 d .
B B 0.2006(3) 0.20728(19) 0.82458(18) 0.0201(3) Uani 1 1 d .

loop_
_atom_site_aniso_label
_atom_site_aniso_U_11
_atom_site_aniso_U_22
_atom_site_aniso_U_33
_atom_site_aniso_U_23
_atom_site_aniso_U_13
_atom_site_aniso_U_12
Ag 0.01438(5) 0.01284(5) 0.02100(6) 0.00688(4) -0.00031(4) 0.00375(4)
N1 0.0165(6) 0.0118(6) 0.0261(7) 0.0064(5) 0.0003(5) 0.0019(5)
C2 0.0165(6) 0.0135(7) 0.0232(7) 0.0066(6) 0.0015(5) 0.0022(5)
N3 0.0138(5) 0.0121(5) 0.0172(6) 0.0059(5) 0.0015(4) 0.0030(4)
C3A 0.0140(6) 0.0124(6) 0.0140(6) 0.0062(5) 0.0038(5) 0.0052(5)
N4 0.0137(5) 0.0121(5) 0.0161(6) 0.0054(5) 0.0023(4) 0.0020(4)
C5 0.0153(6) 0.0141(6) 0.0179(7) 0.0061(5) 0.0015(5) 0.0018(5)
C6 0.0137(6) 0.0174(7) 0.0184(7) 0.0078(6) 0.0013(5) 0.0032(5)
C7 0.0142(6) 0.0168(7) 0.0192(7) 0.0085(6) 0.0026(5) 0.0056(5)
N8 0.0142(5) 0.0106(5) 0.0171(6) 0.0054(5) 0.0020(4) 0.0033(4)
N11 0.0425(10) 0.0476(11) 0.0246(8) 0.0128(8) 0.0121(7) 0.0037(8)
C11 0.0237(8) 0.0274(9) 0.0237(8) 0.0025(7) 0.0084(6) -0.0004(7)
C12 0.0294(9) 0.0343(10) 0.0264(9) 0.0032(8) -0.0036(7) 0.0063(8)
N21 0.0244(7) 0.0230(7) 0.0332(8) 0.0082(6) 0.0014(6) -0.0037(6)
C21 0.0245(8) 0.0218(8) 0.0311(9) 0.0140(7) 0.0002(7) -0.0022(6)
C22 0.0531(13) 0.0349(11) 0.0355(11) 0.0140(9) -0.0187(10) -0.0203(10)
F1 0.0365(6) 0.0218(5) 0.0303(5) 0.0126(4) 0.0102(5) 0.0032(4)
F2 0.0224(5) 0.0281(6) 0.0468(7) 0.0089(5) -0.0032(5) -0.0025(4)
F3 0.0336(6) 0.0331(6) 0.0527(8) 0.0184(6) 0.0138(5) 0.0186(5)
F4 0.0432(7) 0.0564(8) 0.0229(5) 0.0200(6) 0.0045(5) 0.0017(6)
B 0.0198(8) 0.0202(8) 0.0215(8) 0.0092(7) 0.0025(6) 0.0034(6)

loop_
_atom_type_symbol
_atom_type_description
_atom_type_scat_dispersion_real
_atom_type_scat_dispersion_imag
_atom_type_scat_source
C C 0.0033 0.0016 'International Tables Vol C Tables 4.2.6.8 and 6.1.1.4'
H H 0.0000 0.0000 'International Tables Vol C Tables 4.2.6.8 and 6.1.1.4'
Ag Ag -0.8971 1.1015 'International Tables Vol C Tables 4.2.6.8 and 6.1.1.4'
B B 0.0013 0.0007 'International Tables Vol C Tables 4.2.6.8 and 6.1.1.4'
F F 0.0171 0.0103 'International Tables Vol C Tables 4.2.6.8 and 6.1.1.4'
N N 0.0061 0.0033 'International Tables Vol C Tables 4.2.6.8 and 6.1.1.4'

loop_
_geom_angle_atom_site_label_1
_geom_angle_atom_site_label_2
_geom_angle_atom_site_label_3
_geom_angle
_geom_angle_site_symmetry_1
_geom_angle_site_symmetry_3
N3 Ag N4 159.12(5) 2_766 .
N3 Ag N21 102.45(5) 2_766 .
N4 Ag N21 92.84(5) . .
N3 Ag N11 98.93(6) 2_766 .
N4 Ag N11 94.71(6) . .
N21 Ag N11 91.59(6) . .
N3 Ag Ag 78.52(3) 2_766 2_766
N4 Ag Ag 83.04(3) . 2_766
N21 Ag Ag 164.87(4) . 2_766
N11 Ag Ag 103.23(4) . 2_766
C2 N1 N8 101.92(12) . .
N1 C2 N3 115.55(14) . .
N1 C2 H21 122.2 . .
N3 C2 H21 122.2 . .
C3A N3 C2 103.30(12) . .
C3A N3 Ag 127.97(10) . 2_766
C2 N3 Ag 128.12(10) . 2_766
N3 C3A N4 128.59(13) . .
N3 C3A N8 108.96(12) . .
N4 C3A N8 122.45(13) . .
C5 N4 C3A 115.90(12) . .
C5 N4 Ag 124.02(10) . .
C3A N4 Ag 119.78(9) . .
N4 C5 C6 123.48(14) . .
N4 C5 H51 118.3 . .
C6 C5 H51 118.3 . .
C7 C6 C5 119.48(13) . .
C7 C6 H61 120.3 . .
C5 C6 H61 120.3 . .
N8 C7 C6 116.20(13) . .
N8 C7 H71 121.9 . .
C6 C7 H71 121.9 . .
C7 N8 C3A 122.48(13) . .
C7 N8 N1 127.26(12) . .
C3A N8 N1 110.27(12) . .
C11 N11 Ag 135.01(16) . .
N11 C11 C12 179.8(2) . .
C11 C12 H121 109.5 . .
C11 C12 H122 109.5 . .
H121 C12 H122 109.5 . .
C11 C12 H123 109.5 . .
H121 C12 H123 109.5 . .
H122 C12 H123 109.5 . .
C21 N21 Ag 155.29(15) . .
N21 C21 C22 179.3(2) . .
C21 C22 H221 109.5 . .
C21 C22 H222 109.5 . .
H221 C22 H222 109.5 . .
C21 C22 H223 109.5 . .
H221 C22 H223 109.5 . .
H222 C22 H223 109.5 . .
F3 B F4 110.37(14) . .
F3 B F2 109.80(15) . .
F4 B F2 109.25(15) . .
F3 B F1 110.02(14) . .
F4 B F1 108.76(15) . .
F2 B F1 108.60(14) . .

loop_
_geom_bond_atom_site_label_1
_geom_bond_atom_site_label_2
_geom_bond_distance
_geom_bond_site_symmetry_2
Ag N3 2.1786(12) 2_766
Ag N4 2.2281(12) .
Ag N21 2.4393(15) .
Ag N11 2.5127(16) .
Ag Ag 3.0868(4) 2_766
N1 C2 1.3260(19) .
N1 N8 1.3692(18) .
C2 N3 1.3644(19) .
C2 H21 0.9500 .
N3 C3A 1.3351(18) .
N3 Ag 2.1786(12) 2_766
C3A N4 1.3433(19) .
C3A N8 1.3679(17) .
N4 C5 1.3305(18) .
C5 C6 1.409(2) .
C5 H51 0.9500 .
C6 C7 1.367(2) .
C6 H61 0.9500 .
C7 N8 1.3556(18) .
C7 H71 0.9500 .
N11 C11 1.138(2) .
C11 C12 1.454(3) .
C12 H121 0.9800 .
C12 H122 0.9800 .
C12 H123 0.9800 .
N21 C21 1.131(2) .
C21 C22 1.455(3) .
C22 H221 0.9800 .
C22 H222 0.9800 .
C22 H223 0.9800 .
F1 B 1.395(2) .
F2 B 1.394(2) .
F3 B 1.382(2) .
F4 B 1.390(2) .
